data_2232078
loop_
_publ_author_name
'Saraswathi, B. S.'
'Foro, Sabine'
'Gowda, B. Thimme'

_publ_section_title
;
 <i>N</i>-(2-Chlorophenyl)-<i>N</i>'-(2-methylphenyl)succinamide
;
_journal_coeditor_code VM2112
_journal_issue 10
_journal_name_full 'Acta Crystallographica Section E'
_journal_page_first o2579
_journal_paper_doi 10.1107/S1600536811035616
_journal_volume 67
_journal_year 2011
_chemical_formula_iupac 'C17 H17 Cl N2 O2'
_chemical_formula_moiety 'C17 H17 Cl N2 O2'
_chemical_formula_sum 'C17 H17 Cl N2 O2'
_chemical_formula_weight 316.78
_chemical_name_systematic
;
<i>N</i>-(2-Chlorophenyl)-<i>N</i>'-(2-methylphenyl)succinamide
;
_space_group_IT_number 14
_symmetry_cell_setting monoclinic
_symmetry_space_group_name_Hall '-P 2ybc'
_symmetry_space_group_name_H-M 'P 1 21/c 1'
_atom_sites_solution_hydrogens geom
_atom_sites_solution_primary direct
_atom_sites_solution_secondary difmap
_audit_creation_method SHELXL-97
_cell_angle_alpha 90.00
_cell_angle_beta 102.55(2)
_cell_angle_gamma 90.00
_cell_formula_units_Z 2
_cell_length_a 11.541(3)
_cell_length_b 7.908(2)
_cell_length_c 8.798(2)
_cell_measurement_reflns_used 611
_cell_measurement_temperature 293(2)
_cell_measurement_theta_max 27.87
_cell_measurement_theta_min 2.56
_cell_volume 783.8(3)
_computing_cell_refinement
;
CrysAlis RED (Oxford Diffraction, 2009)
;
_computing_data_collection
;
CrysAlis CCD (Oxford Diffraction, 2009)
;
_computing_data_reduction
;
CrysAlis RED (Oxford Diffraction, 2009)
;
_computing_molecular_graphics 'PLATON (Spek, 2009)'
_computing_publication_material 'SHELXL97 (Sheldrick, 2008)'
_computing_structure_refinement 'SHELXL97 (Sheldrick, 2008)'
_computing_structure_solution 'SHELXS97 (Sheldrick, 2008)'
_diffrn_ambient_temperature 293(2)
_diffrn_measured_fraction_theta_full 0.986
_diffrn_measured_fraction_theta_max 0.986
_diffrn_measurement_device_type
;
Oxford Diffraction Xcalibur diffractometer
with a Sapphire CCD detector
;
_diffrn_measurement_method
;
Rotation method data acquisition using \w
;
_diffrn_radiation_monochromator graphite
_diffrn_radiation_source 'fine-focus sealed tube'
_diffrn_radiation_type MoK\a
_diffrn_radiation_wavelength 0.71073
_diffrn_reflns_av_R_equivalents 0.0439
_diffrn_reflns_av_sigmaI/netI 0.0843
_diffrn_reflns_limit_h_max 13
_diffrn_reflns_limit_h_min -9
_diffrn_reflns_limit_k_max 5
_diffrn_reflns_limit_k_min -9
_diffrn_reflns_limit_l_max 10
_diffrn_reflns_limit_l_min -9
_diffrn_reflns_number 2598
_diffrn_reflns_theta_full 25.19
_diffrn_reflns_theta_max 25.19
_diffrn_reflns_theta_min 3.15
_diffrn_standards_decay_% 0
_exptl_absorpt_coefficient_mu 0.252
_exptl_absorpt_correction_T_max 0.9900
_exptl_absorpt_correction_T_min 0.8885
_exptl_absorpt_correction_type multi-scan
_exptl_absorpt_process_details
;
(CrysAlis RED; Oxford Diffraction, 2009)
;
_exptl_crystal_colour colourless
_exptl_crystal_density_diffrn 1.342
_exptl_crystal_density_method 'not measured'
_exptl_crystal_description needle
_exptl_crystal_F_000 332
_exptl_crystal_size_max 0.48
_exptl_crystal_size_mid 0.04
_exptl_crystal_size_min 0.04
_refine_diff_density_max 0.257
_refine_diff_density_min -0.306
_refine_ls_extinction_method none
_refine_ls_goodness_of_fit_ref 1.281
_refine_ls_hydrogen_treatment mixed
_refine_ls_matrix_type full
_refine_ls_number_parameters 112
_refine_ls_number_reflns 1391
_refine_ls_number_restraints 9
_refine_ls_restrained_S_all 1.279
_refine_ls_R_factor_all 0.1813
_refine_ls_R_factor_gt 0.1046
_refine_ls_shift/su_max 0.000
_refine_ls_shift/su_mean 0.000
_refine_ls_structure_factor_coef Fsqd
_refine_ls_weighting_details 'calc w=1/[\s^2^(Fo^2^)+(0.0062P)^2^+2.1127P] where P=(Fo^2^+2Fc^2^)/3'
_refine_ls_weighting_scheme calc
_refine_ls_wR_factor_gt 0.1404
_refine_ls_wR_factor_ref 0.1641
_reflns_number_gt 824
_reflns_number_total 1391
_reflns_threshold_expression I>2\s(I)
_cod_data_source_file vm2112.cif
_cod_data_source_block I
_cod_original_sg_symbol_H-M 'P 21/c'
_cod_database_code 2232078
_cod_database_fobs_code 2232078

loop_
_symmetry_equiv_pos_as_xyz
'x, y, z'
'-x, y+1/2, -z+1/2'
'-x, -y, -z'
'x, -y-1/2, z-1/2'

loop_
_atom_site_type_symbol
_atom_site_label
_atom_site_fract_x
_atom_site_fract_y
_atom_site_fract_z
_atom_site_U_iso_or_equiv
_atom_site_adp_type
_atom_site_calc_flag
_atom_site_refinement_flags
_atom_site_occupancy
_atom_site_symmetry_multiplicity
_atom_site_disorder_assembly
_atom_site_disorder_group
C C1 0.2685(5) 0.4153(7) 0.0447(6) 0.0318(14) Uani d . 1 1 A .
C C2 0.1709(5) 0.3763(7) 0.1055(6) 0.0370(15) Uani d D 1 1 . .
C C3 0.1179(6) 0.5036(9) 0.1745(7) 0.0526(18) Uani d . 1 1 A .
H H3 0.0527 0.4781 0.2165 0.063 Uiso calc R 1 1 . .
C C4 0.1595(6) 0.6660(9) 0.1821(8) 0.0579(19) Uani d . 1 1 . .
H H4 0.1227 0.7495 0.2293 0.069 Uiso calc R 1 1 A .
C C5 0.2556(6) 0.7058(8) 0.1202(8) 0.0557(19) Uani d . 1 1 A .
H H5 0.2839 0.8163 0.1248 0.067 Uiso calc R 1 1 . .
C C6 0.3099(6) 0.5805(8) 0.0512(7) 0.0489(18) Uani d . 1 1 . .
H H6 0.3747 0.6071 0.0087 0.059 Uiso calc R 1 1 A .
C C7 0.3869(5) 0.1569(7) 0.0508(6) 0.0303(13) Uani d . 1 1 A .
C C8 0.4477(5) 0.0460(7) -0.0481(6) 0.0353(14) Uani d . 1 1 . .
H H8A 0.3913 -0.0357 -0.1034 0.042 Uiso calc R 1 1 . .
H H8B 0.4743 0.1154 -0.1249 0.042 Uiso calc R 1 1 . .
C C9 0.110(3) 0.203(3) 0.095(5) 0.057(12) Uani d PDU 0.50 1 A 2
H H9A 0.1531 0.1238 0.0459 0.068 Uiso calc PR 0.50 1 A 2
H H9B 0.0301 0.2127 0.0350 0.068 Uiso calc PR 0.50 1 A 2
H H9C 0.1083 0.1639 0.1980 0.068 Uiso calc PR 0.50 1 A 2
N N1 0.3288(4) 0.2897(6) -0.0256(5) 0.0346(12) Uani d D 1 1 . .
H H1N 0.338(4) 0.316(7) -0.116(3) 0.041 Uiso d D 1 1 . .
O O1 0.3888(3) 0.1237(5) 0.1871(4) 0.0410(11) Uani d . 1 1 . .
Cl Cl1 0.1161(9) 0.1725(10) 0.0927(15) 0.057(2) Uani d PD 0.50 1 A 1

loop_
_atom_site_aniso_label
_atom_site_aniso_U_11
_atom_site_aniso_U_22
_atom_site_aniso_U_33
_atom_site_aniso_U_12
_atom_site_aniso_U_13
_atom_site_aniso_U_23
C1 0.038(3) 0.033(3) 0.026(3) 0.007(3) 0.011(3) 0.005(3)
C2 0.039(4) 0.037(4) 0.037(4) 0.006(3) 0.012(3) 0.002(3)
C3 0.052(4) 0.062(5) 0.050(4) 0.021(4) 0.025(3) 0.002(4)
C4 0.070(5) 0.046(5) 0.061(5) 0.027(4) 0.021(4) -0.005(4)
C5 0.075(5) 0.028(4) 0.065(5) 0.009(4) 0.018(4) 0.003(3)
C6 0.063(5) 0.038(4) 0.052(4) 0.003(3) 0.027(4) 0.011(3)
C7 0.039(3) 0.029(3) 0.024(3) 0.000(3) 0.009(3) -0.002(3)
C8 0.044(4) 0.039(3) 0.026(3) 0.010(3) 0.013(3) -0.006(3)
C9 0.063(15) 0.051(13) 0.057(14) 0.014(8) 0.016(9) -0.003(8)
N1 0.048(3) 0.037(3) 0.025(3) 0.010(2) 0.023(2) 0.004(2)
O1 0.065(3) 0.041(2) 0.023(2) 0.017(2) 0.021(2) 0.0045(19)
Cl1 0.046(3) 0.051(3) 0.084(5) -0.010(3) 0.031(3) -0.008(3)

loop_
_atom_type_symbol
_atom_type_description
_atom_type_scat_dispersion_real
_atom_type_scat_dispersion_imag
_atom_type_scat_source
C C 0.0033 0.0016 'International Tables Vol C Tables 4.2.6.8 and 6.1.1.4'
H H 0.0000 0.0000 'International Tables Vol C Tables 4.2.6.8 and 6.1.1.4'
N N 0.0061 0.0033 'International Tables Vol C Tables 4.2.6.8 and 6.1.1.4'
O O 0.0106 0.0060 'International Tables Vol C Tables 4.2.6.8 and 6.1.1.4'
Cl Cl 0.1484 0.1585 'International Tables Vol C Tables 4.2.6.8 and 6.1.1.4'

loop_
_geom_angle_atom_site_label_1
_geom_angle_atom_site_label_2
_geom_angle_atom_site_label_3
_geom_angle_site_symmetry_1
_geom_angle
C2 C1 C6 . 119.7(5)
C2 C1 N1 . 121.8(5)
C6 C1 N1 . 118.5(5)
C1 C2 C3 . 118.8(5)
C1 C2 C9 . 125.3(16)
C3 C2 C9 . 115.8(15)
C1 C2 Cl1 . 120.0(5)
C3 C2 Cl1 . 121.2(6)
C9 C2 Cl1 . 5.9(18)
C4 C3 C2 . 121.4(6)
C4 C3 H3 . 119.3
C2 C3 H3 . 119.3
C3 C4 C5 . 120.0(6)
C3 C4 H4 . 120.0
C5 C4 H4 . 120.0
C4 C5 C6 . 119.5(6)
C4 C5 H5 . 120.3
C6 C5 H5 . 120.3
C5 C6 C1 . 120.5(5)
C5 C6 H6 . 119.7
C1 C6 H6 . 119.7
O1 C7 N1 . 124.0(5)
O1 C7 C8 . 121.9(5)
N1 C7 C8 . 114.1(4)
C8 C8 C7 3_655 111.9(5)
C8 C8 H8A 3_655 109.2
C7 C8 H8A . 109.2
C8 C8 H8B 3_655 109.2
C7 C8 H8B . 109.2
H8A C8 H8B . 107.9
C2 C9 H9A . 109.5
C2 C9 H9B . 109.5
H9A C9 H9B . 109.5
C2 C9 H9C . 109.5
H9A C9 H9C . 109.5
H9B C9 H9C . 109.5
C7 N1 C1 . 124.3(4)
C7 N1 H1N . 121(4)
C1 N1 H1N . 114(4)

loop_
_geom_bond_atom_site_label_1
_geom_bond_atom_site_label_2
_geom_bond_site_symmetry_2
_geom_bond_distance
C1 C2 . 1.383(7)
C1 C6 . 1.388(7)
C1 N1 . 1.429(6)
C2 C3 . 1.384(7)
C2 C9 . 1.535(10)
C2 Cl1 . 1.725(7)
C3 C4 . 1.367(9)
C3 H3 . 0.9300
C4 C5 . 1.375(8)
C4 H4 . 0.9300
C5 C6 . 1.382(8)
C5 H5 . 0.9300
C6 H6 . 0.9300
C7 O1 . 1.223(6)
C7 N1 . 1.345(7)
C7 C8 . 1.512(7)
C8 C8 3_655 1.503(10)
C8 H8A . 0.9700
C8 H8B . 0.9700
C9 H9A . 0.9600
C9 H9B . 0.9600
C9 H9C . 0.9600
N1 H1N . 0.853(19)

loop_
_geom_hbond_atom_site_label_D
_geom_hbond_atom_site_label_H
_geom_hbond_atom_site_label_A
_geom_hbond_site_symmetry_A
_geom_hbond_distance_DH
_geom_hbond_distance_HA
_geom_hbond_distance_DA
_geom_hbond_angle_DHA
N1 H1N O1 4_565 0.853(19) 2.00(2) 2.846(5) 170(5)

loop_
_geom_torsion_atom_site_label_1
_geom_torsion_atom_site_label_2
_geom_torsion_atom_site_label_3
_geom_torsion_atom_site_label_4
_geom_torsion_site_symmetry_4
_geom_torsion
C6 C1 C2 C3 . -1.2(9)
N1 C1 C2 C3 . 178.9(5)
C6 C1 C2 C9 . 175(2)
N1 C1 C2 C9 . -5(2)
C6 C1 C2 Cl1 . 178.0(7)
N1 C1 C2 Cl1 . -1.9(9)
C1 C2 C3 C4 . 0.6(10)
C9 C2 C3 C4 . -176(2)
Cl1 C2 C3 C4 . -178.7(7)
C2 C3 C4 C5 . 0.2(11)
C3 C4 C5 C6 . -0.3(11)
C4 C5 C6 C1 . -0.3(10)
C2 C1 C6 C5 . 1.1(9)
N1 C1 C6 C5 . -179.0(6)
O1 C7 C8 C8 3_655 -28.1(9)
N1 C7 C8 C8 3_655 153.7(6)
O1 C7 N1 C1 . 4.3(9)
C8 C7 N1 C1 . -177.6(5)
C2 C1 N1 C7 . -64.2(8)
C6 C1 N1 C7 . 115.8(6)
